data_7102892
loop_
_publ_author_name
'Ueng, Shau-Hua'
'Hsueh, Sheng-Yao'
'Lai, Chien-Chen'
'Liu, Yi-Hung'
'Peng, Shie-Ming'
'Chiu, Sheng-Hsien'

_publ_section_title
;
 Capturing a [c2]daisy chain using the threading-followed-by-swelling
 approach.
;
_journal_issue 7
_journal_name_full 'Chemical communications (Cambridge, England)'
_journal_page_first 817
_journal_page_last 819
_journal_paper_doi 10.1039/b716331b
_journal_year 2008
_chemical_formula_sum 'C50 H53 Cl12 F6 N2 O4 P'
_chemical_formula_weight 1316.31
_chemical_name_systematic
;
?
;
_space_group_IT_number 2
_symmetry_cell_setting triclinic
_symmetry_space_group_name_Hall '-P 1'
_symmetry_space_group_name_H-M 'P -1'
_atom_sites_solution_hydrogens geom
_atom_sites_solution_primary direct
_atom_sites_solution_secondary difmap
_audit_creation_method SHELXL-97
_cell_angle_alpha 94.368(2)
_cell_angle_beta 102.7600(10)
_cell_angle_gamma 100.435(2)
_cell_formula_units_Z 2
_cell_length_a 12.8645(4)
_cell_length_b 13.4307(3)
_cell_length_c 18.2973(5)
_cell_measurement_reflns_used 27649
_cell_measurement_temperature 295(2)
_cell_measurement_theta_max 27.5
_cell_measurement_theta_min 1
_cell_volume 3010.00(14)
_computing_cell_refinement 'HKL Denzo & Scalepack (Otwinowski & Minor)'
_computing_data_collection 'COLLECT (Nonius BV)'
_computing_data_reduction 'HKL Denzo & Scalepack (Otwinowski & Minor)'
_computing_molecular_graphics SHELXTL
_computing_publication_material SHELXTL
_computing_structure_refinement 'SHELXL-97 (Sheldrick, 1997)'
_computing_structure_solution 'SHELXS-97 (Sheldrick, 1990)'
_diffrn_ambient_temperature 295(2)
_diffrn_measured_fraction_theta_full 0.995
_diffrn_measured_fraction_theta_max 0.995
_diffrn_measurement_device_type 'Nonius KappaCCD'
_diffrn_measurement_method CCD
_diffrn_radiation_monochromator graphite
_diffrn_radiation_source 'fine-focus sealed tube'
_diffrn_radiation_type MoK\a
_diffrn_radiation_wavelength 0.71073
_diffrn_reflns_av_R_equivalents 0.0690
_diffrn_reflns_av_sigmaI/netI 0.1181
_diffrn_reflns_limit_h_max 16
_diffrn_reflns_limit_h_min -16
_diffrn_reflns_limit_k_max 17
_diffrn_reflns_limit_k_min -17
_diffrn_reflns_limit_l_max 23
_diffrn_reflns_limit_l_min -23
_diffrn_reflns_number 21038
_diffrn_reflns_theta_full 27.48
_diffrn_reflns_theta_max 27.48
_diffrn_reflns_theta_min 1.55
_exptl_absorpt_coefficient_mu 0.640
_exptl_absorpt_correction_T_max 0.962
_exptl_absorpt_correction_T_min 0.901
_exptl_absorpt_correction_type multi-scan
_exptl_absorpt_process_details
;
multi-scan from symmetry-related measurements
Sortav (Blessing 1995)
;
_exptl_crystal_density_diffrn 1.452
_exptl_crystal_density_method 'not measured'
_exptl_crystal_F_000 1344
_exptl_crystal_size_max 0.25
_exptl_crystal_size_mid 0.20
_exptl_crystal_size_min 0.15
_refine_diff_density_max 0.588
_refine_diff_density_min -0.472
_refine_diff_density_rms 0.065
_refine_ls_extinction_method none
_refine_ls_goodness_of_fit_ref 1.098
_refine_ls_hydrogen_treatment constr
_refine_ls_matrix_type full
_refine_ls_number_parameters 704
_refine_ls_number_reflns 13743
_refine_ls_number_restraints 246
_refine_ls_restrained_S_all 1.137
_refine_ls_R_factor_all 0.2352
_refine_ls_R_factor_gt 0.1094
_refine_ls_shift/su_max 0.089
_refine_ls_shift/su_mean 0.005
_refine_ls_structure_factor_coef Fsqd
_refine_ls_weighting_details 'calc w=1/[\s^2^(Fo^2^)+(0.1000P)^2^+3.4846P] where P=(Fo^2^+2Fc^2^)/3'
_refine_ls_weighting_scheme calc
_refine_ls_wR_factor_gt 0.2561
_refine_ls_wR_factor_ref 0.3256
_reflns_number_gt 5262
_reflns_number_total 13743
_reflns_threshold_expression >2sigma(I)
_cod_data_source_file b716331b.txt
_cod_data_source_block ic12639
_cod_depositor_comments
;
The following automatic conversions were performed:
'_symmetry_cell_setting' value 'Triclinic' changed to 'triclinic'
according to '/home/saulius/struct/CIF-dictionaries/cif_core.dic'
dictionary named 'cif_core.dic' version 2.4.1 from 2010-06-29.

Automatic conversion script
Id: cif_fix_enum 1527 2010-12-29 10:47:43Z saulius 
;
_cod_original_sg_symbol_H-M P-1
_cod_database_code 7102892

loop_
_symmetry_equiv_pos_as_xyz
'x, y, z'
'-x, -y, -z'

loop_
_atom_site_label
_atom_site_type_symbol
_atom_site_fract_x
_atom_site_fract_y
_atom_site_fract_z
_atom_site_U_iso_or_equiv
_atom_site_adp_type
_atom_site_occupancy
_atom_site_symmetry_multiplicity
_atom_site_calc_flag
_atom_site_refinement_flags
_atom_site_disorder_assembly
_atom_site_disorder_group
O1 O 0.7752(3) 0.6618(3) 0.5601(2) 0.0650(11) Uani 1 1 d . . .
O2 O 1.0441(3) 0.8687(3) 0.7647(2) 0.0622(10) Uani 1 1 d . . .
O3 O 0.7755(4) 0.9058(4) 1.0083(3) 0.0875(14) Uani 1 1 d . . .
O4 O 0.3980(3) 0.5587(4) 0.7253(3) 0.0845(14) Uani 1 1 d . . .
N1 N 0.9830(3) 0.7803(3) 0.6149(3) 0.0562(11) Uani 1 1 d . . .
N2 N 1.1824(3) 1.2230(3) 0.2918(2) 0.0482(10) Uani 1 1 d . . .
H2A H 1.1923 1.2591 0.3371 0.058 Uiso 1 1 calc R . .
H2B H 1.1110 1.1956 0.2751 0.058 Uiso 1 1 calc R . .
C1 C 0.8491(6) 0.6696(5) 0.5126(4) 0.085(2) Uani 1 1 d . . .
H1B H 0.8108 0.6775 0.4621 0.102 Uiso 1 1 calc R . .
H1C H 0.8763 0.6070 0.5097 0.102 Uiso 1 1 calc R . .
C2 C 0.9437(4) 0.7583(4) 0.5406(3) 0.0572(14) Uani 1 1 d . . .
C3 C 0.9867(4) 0.8105(4) 0.4878(3) 0.0586(15) Uani 1 1 d . . .
H3A H 0.9546 0.7926 0.4366 0.070 Uiso 1 1 calc R . .
C4 C 1.0770(4) 0.8889(4) 0.5111(3) 0.0482(12) Uani 1 1 d . . .
C5 C 1.1187(4) 0.9109(4) 0.5881(3) 0.0583(14) Uani 1 1 d . . .
H5A H 1.1794 0.9630 0.6070 0.070 Uiso 1 1 calc R . .
C6 C 1.0713(4) 0.8566(4) 0.6374(3) 0.0556(14) Uani 1 1 d . . .
C7 C 1.1225(5) 0.8797(5) 0.7201(3) 0.0761(19) Uani 1 1 d . . .
H7A H 1.1722 0.8342 0.7344 0.091 Uiso 1 1 calc R . .
H7B H 1.1646 0.9490 0.7306 0.091 Uiso 1 1 calc R . .
C8 C 1.0967(5) 0.8917(6) 0.8427(3) 0.085(2) Uani 1 1 d . . .
H8A H 1.1454 0.9579 0.8518 0.102 Uiso 1 1 calc R . .
H8B H 1.1395 0.8410 0.8581 0.102 Uiso 1 1 calc R . .
C9 C 1.0122(5) 0.8920(5) 0.8874(3) 0.0667(17) Uani 1 1 d . . .
C10 C 0.9866(5) 0.8136(5) 0.9297(4) 0.0727(18) Uani 1 1 d . . .
H10A H 1.0232 0.7598 0.9315 0.087 Uiso 1 1 calc R . .
C11 C 0.9058(6) 0.8156(5) 0.9695(3) 0.0729(18) Uani 1 1 d . . .
H11A H 0.8886 0.7628 0.9976 0.087 Uiso 1 1 calc R . .
C12 C 0.8518(5) 0.8945(5) 0.9675(3) 0.0670(17) Uani 1 1 d . . .
C13 C 0.8776(6) 0.9725(5) 0.9262(4) 0.0723(17) Uani 1 1 d . . .
H13A H 0.8420 1.0269 0.9251 0.087 Uiso 1 1 calc R . .
C14 C 0.9559(6) 0.9699(5) 0.8868(3) 0.0760(19) Uani 1 1 d . . .
H14A H 0.9717 1.0228 0.8584 0.091 Uiso 1 1 calc R . .
C15 C 0.7246(6) 0.8158(6) 1.0345(4) 0.093(2) Uani 1 1 d . . .
H15A H 0.6813 0.8349 1.0684 0.112 Uiso 1 1 calc R . .
H15B H 0.7805 0.7843 1.0627 0.112 Uiso 1 1 calc R . .
C16 C 0.6524(5) 0.7392(5) 0.9705(4) 0.0720(17) Uani 1 1 d . . .
C17 C 0.6022(5) 0.7685(5) 0.9043(4) 0.0731(17) Uani 1 1 d . . .
H17A H 0.6165 0.8371 0.8973 0.088 Uiso 1 1 calc R . .
C18 C 0.5310(5) 0.7000(5) 0.8473(4) 0.0719(17) Uani 1 1 d . . .
H18A H 0.4980 0.7229 0.8029 0.086 Uiso 1 1 calc R . .
C19 C 0.5083(5) 0.5969(5) 0.8558(4) 0.0734(18) Uani 1 1 d . . .
C20 C 0.5610(6) 0.5677(6) 0.9220(5) 0.089(2) Uani 1 1 d . . .
H20A H 0.5486 0.4990 0.9288 0.107 Uiso 1 1 calc R . .
C21 C 0.6315(6) 0.6368(6) 0.9784(4) 0.090(2) Uani 1 1 d . . .
H21A H 0.6657 0.6142 1.0225 0.108 Uiso 1 1 calc R . .
C22 C 0.4244(6) 0.5211(6) 0.7965(4) 0.091(2) Uani 1 1 d . . .
H22A H 0.4519 0.4592 0.7898 0.109 Uiso 1 1 calc R . .
H22B H 0.3586 0.5036 0.8143 0.109 Uiso 1 1 calc R . .
C23 C 0.4703(5) 0.5589(5) 0.6801(4) 0.0678(17) Uani 1 1 d . . .
C24 C 0.5378(6) 0.4915(5) 0.6787(4) 0.0762(19) Uani 1 1 d . . .
H24A H 0.5378 0.4410 0.7107 0.091 Uiso 1 1 calc R . .
C25 C 0.6066(5) 0.4980(5) 0.6294(4) 0.0744(18) Uani 1 1 d . . .
H25A H 0.6524 0.4518 0.6292 0.089 Uiso 1 1 calc R . .
C26 C 0.6081(5) 0.5720(5) 0.5806(3) 0.0683(17) Uani 1 1 d . . .
C27 C 0.5379(6) 0.6373(5) 0.5817(4) 0.080(2) Uani 1 1 d . . .
H27A H 0.5351 0.6857 0.5479 0.096 Uiso 1 1 calc R . .
C28 C 0.4706(5) 0.6334(5) 0.6320(4) 0.0788(19) Uani 1 1 d . . .
H28A H 0.4262 0.6807 0.6332 0.095 Uiso 1 1 calc R . .
C29 C 0.6835(5) 0.5796(5) 0.5288(4) 0.088(2) Uani 1 1 d . . .
H29A H 0.7082 0.5161 0.5231 0.105 Uiso 1 1 calc R . .
H29B H 0.6458 0.5924 0.4795 0.105 Uiso 1 1 calc R . .
C30 C 1.1241(4) 0.9493(4) 0.4571(3) 0.0484(12) Uani 1 1 d . . .
C31 C 1.2103(5) 1.0310(4) 0.4812(3) 0.0743(19) Uani 1 1 d . . .
H31A H 1.2415 1.0473 0.5327 0.089 Uiso 1 1 calc R . .
C32 C 1.2518(5) 1.0897(5) 0.4312(3) 0.0739(18) Uani 1 1 d . . .
H32A H 1.3104 1.1440 0.4497 0.089 Uiso 1 1 calc R . .
C33 C 1.2082(4) 1.0691(4) 0.3555(3) 0.0528(13) Uani 1 1 d . . .
C34 C 1.1242(5) 0.9859(5) 0.3301(3) 0.0733(18) Uani 1 1 d . . .
H34A H 1.0942 0.9690 0.2785 0.088 Uiso 1 1 calc R . .
C35 C 1.0841(5) 0.9274(5) 0.3804(3) 0.0710(18) Uani 1 1 d . . .
H35A H 1.0280 0.8710 0.3617 0.085 Uiso 1 1 calc R . .
C36 C 1.2446(5) 1.1396(4) 0.3006(3) 0.0579(14) Uani 1 1 d U . .
H36A H 1.3216 1.1689 0.3188 0.069 Uiso 1 1 calc R . .
H36B H 1.2339 1.1004 0.2518 0.069 Uiso 1 1 calc R . .
C37 C 1.2167(4) 1.2930(4) 0.2380(3) 0.0569(13) Uani 1 1 d U . .
H37A H 1.2081 1.2542 0.1894 0.068 Uiso 1 1 calc R . .
H37B H 1.2929 1.3250 0.2568 0.068 Uiso 1 1 calc R . .
C38 C 1.1490(5) 1.3741(4) 0.2288(4) 0.0689(15) Uani 1 1 d U . .
H38A H 1.1564 1.4119 0.2777 0.083 Uiso 1 1 calc R . .
H38B H 1.0729 1.3421 0.2092 0.083 Uiso 1 1 calc R . .
C39 C 1.1855(6) 1.4477(5) 0.1748(4) 0.0872(17) Uani 1 1 d U . .
H39A H 1.2627 1.4759 0.1932 0.105 Uiso 1 1 calc R . .
H39B H 1.1747 1.4098 0.1255 0.105 Uiso 1 1 calc R . .
C40 C 1.1246(7) 1.5348(6) 0.1663(5) 0.1066(19) Uani 1 1 d U . .
H40A H 1.1197 1.5612 0.2167 0.128 Uiso 1 1 calc R . .
C41 C 1.1813(8) 1.6195(7) 0.1334(6) 0.131(2) Uani 1 1 d U . .
H41A H 1.2573 1.6344 0.1603 0.157 Uiso 1 1 calc R . .
H41B H 1.1781 1.5950 0.0815 0.157 Uiso 1 1 calc R . .
C42 C 1.1434(10) 1.7152(8) 0.1330(7) 0.150(3) Uani 1 1 d U . .
H42A H 1.1831 1.7684 0.1146 0.180 Uiso 1 1 calc R . .
C43 C 1.0542(11) 1.7346(9) 0.1575(7) 0.156(3) Uani 1 1 d U . .
H43A H 1.0572 1.8011 0.1776 0.187 Uiso 1 1 calc R . .
C44 C 0.9627(10) 1.6651(9) 0.1547(7) 0.153(3) Uani 1 1 d U . .
H44A H 0.9026 1.6970 0.1339 0.183 Uiso 1 1 calc R . .
H44B H 0.9605 1.6586 0.2068 0.183 Uiso 1 1 calc R . .
C45 C 0.9354(10) 1.5639(8) 0.1171(7) 0.150(3) Uani 1 1 d U . .
H45A H 0.8638 1.5380 0.0905 0.180 Uiso 1 1 calc R . .
C46 C 1.0121(8) 1.5013(7) 0.1183(6) 0.125(2) Uani 1 1 d U . .
H46A H 0.9923 1.4383 0.0888 0.150 Uiso 1 1 calc R . .
P1 P 0.72280(16) 0.77414(14) 0.26982(12) 0.0849(6) Uani 1 1 d . . .
F1 F 0.8419(4) 0.8070(7) 0.2788(7) 0.278(6) Uani 1 1 d . . .
F2 F 0.5958(5) 0.7398(5) 0.2566(4) 0.175(3) Uani 1 1 d . . .
F3 F 0.7116(4) 0.7041(4) 0.1942(3) 0.1326(18) Uani 1 1 d . . .
F4 F 0.7045(7) 0.8633(4) 0.2249(4) 0.194(3) Uani 1 1 d . . .
F5 F 0.7334(8) 0.8458(5) 0.3399(4) 0.228(4) Uani 1 1 d . . .
F6 F 0.7296(9) 0.6818(5) 0.3106(4) 0.238(5) Uani 1 1 d . . .
C47 C 0.8621(7) 0.4695(7) 0.3396(5) 0.118(3) Uani 1 1 d . . .
H47A H 0.8072 0.5121 0.3315 0.141 Uiso 1 1 calc R . .
Cl1 Cl 0.8496(3) 0.3951(3) 0.25585(16) 0.1572(11) Uani 1 1 d . . .
Cl2 Cl 0.9895(2) 0.5489(3) 0.3690(2) 0.1661(12) Uani 1 1 d . . .
Cl3 Cl 0.8388(2) 0.3929(2) 0.41063(15) 0.1309(9) Uani 1 1 d . . .
C49 C 0.5246(7) 0.9962(7) 0.2410(6) 0.128(3) Uani 1 1 d . . .
H49A H 0.5497 0.9328 0.2511 0.154 Uiso 1 1 calc R . .
Cl7 Cl 0.3828(2) 0.9679(3) 0.2148(2) 0.1626(12) Uani 1 1 d . . .
Cl8 Cl 0.5752(2) 1.0424(3) 0.1654(2) 0.1767(14) Uani 1 1 d . . .
Cl9 Cl 0.5696(4) 1.0793(4) 0.3211(3) 0.264(3) Uani 1 1 d . . .
C50 C 0.3831(7) 0.7693(10) -0.0059(6) 0.144(4) Uani 1 1 d . . .
H50A H 0.4390 0.7768 -0.0350 0.173 Uiso 1 1 calc R . .
Cl10 Cl 0.2797(3) 0.6704(3) -0.0522(2) 0.1916(16) Uani 1 1 d . . .
Cl11 Cl 0.3354(3) 0.8858(3) -0.00221(16) 0.1555(11) Uani 1 1 d . . .
Cl12 Cl 0.4438(2) 0.7476(2) 0.08417(15) 0.1294(9) Uani 1 1 d . . .
C48 C 0.3467(10) 0.8222(10) 0.4088(8) 0.160(3) Uani 0.553(5) 1 d PU A 1
H48A H 0.3374 0.8931 0.4122 0.192 Uiso 0.553(5) 1 calc PR A 1
Cl4 Cl 0.4770(8) 0.8136(9) 0.4060(6) 0.192(4) Uani 0.553(5) 1 d PU A 1
Cl5 Cl 0.3081(7) 0.7605(7) 0.4805(4) 0.171(3) Uani 0.553(5) 1 d PU A 1
Cl6 Cl 0.2638(7) 0.7490(5) 0.3242(5) 0.211(3) Uani 0.553(5) 1 d PU A 1
C48' C 0.3467(10) 0.8222(10) 0.4088(8) 0.160(3) Uani 0.447(5) 1 d PU A 2
H48B H 0.3133 0.8721 0.3806 0.192 Uiso 0.447(5) 1 calc PR A 2
Cl4' Cl 0.2489(8) 0.7201(6) 0.4167(7) 0.180(3) Uani 0.447(5) 1 d PU A 2
Cl5' Cl 0.4173(9) 0.8770(9) 0.4997(6) 0.224(4) Uani 0.447(5) 1 d PU A 2
Cl6' Cl 0.4414(10) 0.7799(8) 0.3652(7) 0.165(3) Uani 0.447(5) 1 d PU A 2

loop_
_atom_site_aniso_label
_atom_site_aniso_U_11
_atom_site_aniso_U_22
_atom_site_aniso_U_33
_atom_site_aniso_U_23
_atom_site_aniso_U_13
_atom_site_aniso_U_12
O1 0.067(2) 0.062(2) 0.055(2) -0.0083(18) 0.019(2) -0.0161(19)
O2 0.056(2) 0.079(3) 0.043(2) 0.0025(19) 0.0080(18) -0.0034(19)
O3 0.083(3) 0.097(3) 0.073(3) -0.017(3) 0.024(3) -0.001(3)
O4 0.063(3) 0.099(3) 0.083(3) -0.004(3) 0.026(3) -0.010(2)
N1 0.051(3) 0.062(3) 0.052(3) 0.001(2) 0.016(2) -0.001(2)
N2 0.047(2) 0.046(2) 0.050(3) 0.006(2) 0.012(2) 0.0052(19)
C1 0.098(5) 0.084(4) 0.058(4) -0.012(3) 0.034(4) -0.029(4)
C2 0.059(3) 0.057(3) 0.052(3) -0.001(3) 0.019(3) -0.002(3)
C3 0.063(3) 0.061(3) 0.045(3) -0.004(3) 0.013(3) -0.002(3)
C4 0.052(3) 0.048(3) 0.047(3) 0.005(2) 0.015(3) 0.011(2)
C5 0.053(3) 0.060(3) 0.054(4) 0.006(3) 0.008(3) -0.001(3)
C6 0.050(3) 0.067(3) 0.047(3) 0.005(3) 0.013(3) 0.005(3)
C7 0.055(4) 0.111(5) 0.052(4) 0.013(3) 0.013(3) -0.010(3)
C8 0.063(4) 0.130(6) 0.048(4) 0.004(4) 0.007(3) -0.008(4)
C9 0.059(4) 0.085(4) 0.041(3) -0.006(3) 0.000(3) -0.001(3)
C10 0.079(4) 0.069(4) 0.060(4) -0.001(3) 0.005(4) 0.008(3)
C11 0.079(4) 0.075(4) 0.053(4) 0.004(3) 0.014(3) -0.010(4)
C12 0.061(4) 0.078(4) 0.049(4) -0.016(3) 0.010(3) -0.003(3)
C13 0.077(4) 0.066(4) 0.062(4) -0.005(3) 0.003(4) 0.008(3)
C14 0.079(5) 0.082(5) 0.047(4) 0.006(3) -0.005(3) -0.010(4)
C15 0.082(5) 0.126(6) 0.064(4) 0.003(4) 0.026(4) -0.004(4)
C16 0.065(4) 0.088(5) 0.063(4) 0.009(4) 0.023(3) 0.007(3)
C17 0.080(4) 0.068(4) 0.064(4) 0.005(3) 0.013(4) 0.002(3)
C18 0.075(4) 0.074(4) 0.065(4) 0.013(3) 0.015(3) 0.011(3)
C19 0.076(4) 0.071(4) 0.077(5) 0.010(4) 0.035(4) 0.002(3)
C20 0.101(6) 0.078(5) 0.098(6) 0.030(5) 0.047(5) 0.009(4)
C21 0.092(5) 0.101(6) 0.074(5) 0.022(4) 0.014(4) 0.015(5)
C22 0.087(5) 0.089(5) 0.089(5) -0.003(4) 0.038(4) -0.016(4)
C23 0.055(4) 0.069(4) 0.064(4) -0.008(3) 0.009(3) -0.014(3)
C24 0.076(4) 0.068(4) 0.078(5) 0.007(3) 0.024(4) -0.007(4)
C25 0.069(4) 0.061(4) 0.086(5) -0.006(4) 0.022(4) -0.001(3)
C26 0.058(4) 0.069(4) 0.061(4) -0.008(3) 0.007(3) -0.016(3)
C27 0.070(4) 0.078(5) 0.074(5) 0.017(4) 0.000(4) -0.017(4)
C28 0.056(4) 0.075(4) 0.102(5) 0.009(4) 0.020(4) 0.005(3)
C29 0.083(5) 0.085(4) 0.076(5) -0.022(4) 0.027(4) -0.030(4)
C30 0.045(3) 0.047(3) 0.053(3) 0.007(2) 0.011(3) 0.010(2)
C31 0.090(5) 0.070(4) 0.046(3) 0.007(3) 0.004(3) -0.011(3)
C32 0.073(4) 0.075(4) 0.057(4) 0.015(3) 0.004(3) -0.019(3)
C33 0.056(3) 0.051(3) 0.055(3) 0.009(3) 0.016(3) 0.013(3)
C34 0.086(4) 0.073(4) 0.049(3) 0.011(3) 0.009(3) -0.007(3)
C35 0.073(4) 0.066(4) 0.058(4) 0.007(3) 0.005(3) -0.015(3)
C36 0.059(3) 0.060(3) 0.056(3) 0.013(3) 0.016(3) 0.009(3)
C37 0.055(3) 0.055(3) 0.061(3) 0.015(2) 0.017(3) 0.006(2)
C38 0.068(3) 0.065(3) 0.078(4) 0.022(3) 0.020(3) 0.016(3)
C39 0.087(3) 0.074(3) 0.107(4) 0.040(3) 0.026(3) 0.017(3)
C40 0.110(4) 0.083(3) 0.132(4) 0.048(3) 0.022(4) 0.026(3)
C41 0.135(4) 0.098(4) 0.161(5) 0.049(4) 0.022(4) 0.027(4)
C42 0.153(5) 0.111(4) 0.181(5) 0.051(5) 0.020(5) 0.024(5)
C43 0.165(6) 0.114(5) 0.187(6) 0.030(5) 0.015(5) 0.053(5)
C44 0.151(5) 0.139(5) 0.181(6) 0.042(5) 0.034(5) 0.057(5)
C45 0.140(5) 0.129(5) 0.179(5) 0.051(5) 0.017(5) 0.034(5)
C46 0.121(4) 0.099(4) 0.158(5) 0.045(4) 0.017(4) 0.040(4)
P1 0.0855(14) 0.0673(11) 0.0827(13) -0.0021(10) -0.0065(10) 0.0034(9)
F1 0.064(3) 0.264(9) 0.431(14) -0.130(9) -0.002(6) -0.010(4)
F2 0.120(4) 0.161(5) 0.232(7) -0.041(5) 0.069(5) -0.009(4)
F3 0.151(4) 0.113(3) 0.120(4) -0.021(3) 0.049(3) -0.012(3)
F4 0.283(9) 0.103(4) 0.186(6) 0.039(4) 0.035(6) 0.029(5)
F5 0.347(11) 0.162(6) 0.126(5) -0.085(4) 0.058(6) -0.035(6)
F6 0.388(12) 0.119(5) 0.147(6) 0.039(4) -0.060(7) 0.042(6)
C47 0.111(7) 0.139(7) 0.100(6) -0.006(6) 0.023(5) 0.026(6)
Cl1 0.176(3) 0.199(3) 0.1098(19) -0.0093(19) 0.0515(19) 0.064(2)
Cl2 0.135(2) 0.173(3) 0.180(3) 0.013(2) 0.043(2) 0.003(2)
Cl3 0.1325(19) 0.157(2) 0.1228(19) 0.0285(17) 0.0539(16) 0.0468(17)
C49 0.085(6) 0.101(6) 0.196(11) 0.012(7) 0.018(6) 0.034(5)
Cl7 0.1022(18) 0.188(3) 0.194(3) -0.023(2) 0.0326(19) 0.0428(18)
Cl8 0.128(2) 0.180(3) 0.229(4) 0.101(3) 0.027(2) 0.037(2)
Cl9 0.241(5) 0.225(4) 0.257(5) -0.108(4) -0.073(4) 0.088(4)
C50 0.079(6) 0.244(12) 0.113(7) -0.023(8) 0.032(5) 0.049(7)
Cl10 0.148(3) 0.236(4) 0.149(3) -0.069(3) -0.006(2) 0.022(2)
Cl11 0.145(2) 0.194(3) 0.121(2) 0.031(2) 0.0052(18) 0.047(2)
Cl12 0.1097(17) 0.160(2) 0.1153(19) 0.0052(16) 0.0107(14) 0.0423(15)
C48 0.172(5) 0.161(5) 0.176(5) 0.040(5) 0.054(5) 0.082(4)
Cl4 0.143(5) 0.226(8) 0.201(8) 0.070(6) 0.021(5) 0.033(5)
Cl5 0.195(6) 0.213(6) 0.162(5) 0.091(5) 0.087(5) 0.107(5)
Cl6 0.239(6) 0.166(5) 0.187(6) -0.019(4) -0.032(5) 0.059(5)
C48' 0.172(5) 0.161(5) 0.176(5) 0.040(5) 0.054(5) 0.082(4)
Cl4' 0.178(6) 0.147(5) 0.256(8) 0.053(6) 0.107(6) 0.057(5)
Cl5' 0.222(7) 0.245(8) 0.200(7) -0.015(6) -0.004(6) 0.115(6)
Cl6' 0.203(8) 0.136(5) 0.200(8) 0.037(5) 0.119(6) 0.054(5)

loop_
_atom_type_symbol
_atom_type_description
_atom_type_scat_dispersion_real
_atom_type_scat_dispersion_imag
_atom_type_scat_source
C C 0.0033 0.0016 'International Tables Vol C Tables 4.2.6.8 and 6.1.1.4'
H H 0.0000 0.0000 'International Tables Vol C Tables 4.2.6.8 and 6.1.1.4'
N N 0.0061 0.0033 'International Tables Vol C Tables 4.2.6.8 and 6.1.1.4'
O O 0.0106 0.0060 'International Tables Vol C Tables 4.2.6.8 and 6.1.1.4'
F F 0.0171 0.0103 'International Tables Vol C Tables 4.2.6.8 and 6.1.1.4'
P P 0.1023 0.0942 'International Tables Vol C Tables 4.2.6.8 and 6.1.1.4'
Cl Cl 0.1484 0.1585 'International Tables Vol C Tables 4.2.6.8 and 6.1.1.4'

loop_
_geom_angle_atom_site_label_1
_geom_angle_atom_site_label_2
_geom_angle_atom_site_label_3
_geom_angle
_geom_angle_site_symmetry_1
_geom_angle_site_symmetry_3
_geom_angle_publ_flag
C1 O1 C29 110.1(4) . . ?
C8 O2 C7 110.3(4) . . ?
C12 O3 C15 116.9(6) . . ?
C23 O4 C22 117.8(6) . . ?
C2 N1 C6 115.8(4) . . ?
C36 N2 C37 112.3(4) . . ?
C36 N2 H2A 109.1 . . ?
C37 N2 H2A 109.1 . . ?
C36 N2 H2B 109.1 . . ?
C37 N2 H2B 109.1 . . ?
H2A N2 H2B 107.9 . . ?
O1 C1 C2 112.2(5) . . ?
O1 C1 H1B 109.2 . . ?
C2 C1 H1B 109.2 . . ?
O1 C1 H1C 109.2 . . ?
C2 C1 H1C 109.2 . . ?
H1B C1 H1C 107.9 . . ?
N1 C2 C3 123.8(5) . . ?
N1 C2 C1 117.7(5) . . ?
C3 C2 C1 118.5(5) . . ?
C4 C3 C2 120.3(5) . . ?
C4 C3 H3A 119.9 . . ?
C2 C3 H3A 119.9 . . ?
C5 C4 C3 115.9(5) . . ?
C5 C4 C30 121.6(5) . . ?
C3 C4 C30 122.4(5) . . ?
C6 C5 C4 120.8(5) . . ?
C6 C5 H5A 119.6 . . ?
C4 C5 H5A 119.6 . . ?
N1 C6 C5 123.4(5) . . ?
N1 C6 C7 117.8(5) . . ?
C5 C6 C7 118.8(5) . . ?
O2 C7 C6 112.4(4) . . ?
O2 C7 H7A 109.1 . . ?
C6 C7 H7A 109.1 . . ?
O2 C7 H7B 109.1 . . ?
C6 C7 H7B 109.1 . . ?
H7A C7 H7B 107.9 . . ?
O2 C8 C9 109.0(5) . . ?
O2 C8 H8A 109.9 . . ?
C9 C8 H8A 109.9 . . ?
O2 C8 H8B 109.9 . . ?
C9 C8 H8B 109.9 . . ?
H8A C8 H8B 108.3 . . ?
C14 C9 C10 117.6(6) . . ?
C14 C9 C8 120.7(6) . . ?
C10 C9 C8 121.6(7) . . ?
C9 C10 C11 120.0(7) . . ?
C9 C10 H10A 120.0 . . ?
C11 C10 H10A 120.0 . . ?
C12 C11 C10 120.5(6) . . ?
C12 C11 H11A 119.8 . . ?
C10 C11 H11A 119.8 . . ?
C11 C12 C13 119.6(6) . . ?
C11 C12 O3 124.5(6) . . ?
C13 C12 O3 115.8(7) . . ?
C14 C13 C12 119.8(7) . . ?
C14 C13 H13A 120.1 . . ?
C12 C13 H13A 120.1 . . ?
C13 C14 C9 122.5(6) . . ?
C13 C14 H14A 118.8 . . ?
C9 C14 H14A 118.8 . . ?
O3 C15 C16 112.3(5) . . ?
O3 C15 H15A 109.1 . . ?
C16 C15 H15A 109.1 . . ?
O3 C15 H15B 109.1 . . ?
C16 C15 H15B 109.1 . . ?
H15A C15 H15B 107.9 . . ?
C17 C16 C21 117.5(6) . . ?
C17 C16 C15 121.8(6) . . ?
C21 C16 C15 120.7(7) . . ?
C16 C17 C18 122.2(6) . . ?
C16 C17 H17A 118.9 . . ?
C18 C17 H17A 118.9 . . ?
C17 C18 C19 120.3(6) . . ?
C17 C18 H18A 119.9 . . ?
C19 C18 H18A 119.9 . . ?
C20 C19 C18 117.1(6) . . ?
C20 C19 C22 121.4(6) . . ?
C18 C19 C22 121.4(7) . . ?
C21 C20 C19 122.0(7) . . ?
C21 C20 H20A 119.0 . . ?
C19 C20 H20A 119.0 . . ?
C20 C21 C16 120.9(7) . . ?
C20 C21 H21A 119.6 . . ?
C16 C21 H21A 119.6 . . ?
O4 C22 C19 113.2(5) . . ?
O4 C22 H22A 108.9 . . ?
C19 C22 H22A 108.9 . . ?
O4 C22 H22B 108.9 . . ?
C19 C22 H22B 108.9 . . ?
H22A C22 H22B 107.8 . . ?
C24 C23 O4 125.4(6) . . ?
C24 C23 C28 119.4(6) . . ?
O4 C23 C28 115.3(7) . . ?
C23 C24 C25 120.3(6) . . ?
C23 C24 H24A 119.8 . . ?
C25 C24 H24A 119.8 . . ?
C26 C25 C24 121.3(7) . . ?
C26 C25 H25A 119.4 . . ?
C24 C25 H25A 119.4 . . ?
C27 C26 C25 117.5(6) . . ?
C27 C26 C29 121.5(7) . . ?
C25 C26 C29 120.9(7) . . ?
C26 C27 C28 121.9(6) . . ?
C26 C27 H27A 119.1 . . ?
C28 C27 H27A 119.1 . . ?
C23 C28 C27 119.6(7) . . ?
C23 C28 H28A 120.2 . . ?
C27 C28 H28A 120.2 . . ?
O1 C29 C26 109.0(5) . . ?
O1 C29 H29A 109.9 . . ?
C26 C29 H29A 109.9 . . ?
O1 C29 H29B 109.9 . . ?
C26 C29 H29B 109.9 . . ?
H29A C29 H29B 108.3 . . ?
C35 C30 C31 116.1(5) . . ?
C35 C30 C4 122.0(5) . . ?
C31 C30 C4 121.9(5) . . ?
C30 C31 C32 122.0(5) . . ?
C30 C31 H31A 119.0 . . ?
C32 C31 H31A 119.0 . . ?
C33 C32 C31 121.0(5) . . ?
C33 C32 H32A 119.5 . . ?
C31 C32 H32A 119.5 . . ?
C32 C33 C34 117.9(5) . . ?
C32 C33 C36 121.6(5) . . ?
C34 C33 C36 120.4(5) . . ?
C33 C34 C35 120.5(6) . . ?
C33 C34 H34A 119.7 . . ?
C35 C34 H34A 119.7 . . ?
C30 C35 C34 122.4(5) . . ?
C30 C35 H35A 118.8 . . ?
C34 C35 H35A 118.8 . . ?
N2 C36 C33 111.4(4) . . ?
N2 C36 H36A 109.3 . . ?
C33 C36 H36A 109.4 . . ?
N2 C36 H36B 109.3 . . ?
C33 C36 H36B 109.3 . . ?
H36A C36 H36B 108.0 . . ?
N2 C37 C38 110.4(4) . . ?
N2 C37 H37A 109.6 . . ?
C38 C37 H37A 109.6 . . ?
N2 C37 H37B 109.6 . . ?
C38 C37 H37B 109.6 . . ?
H37A C37 H37B 108.1 . . ?
C37 C38 C39 110.7(5) . . ?
C37 C38 H38A 109.5 . . ?
C39 C38 H38A 109.5 . . ?
C37 C38 H38B 109.5 . . ?
C39 C38 H38B 109.5 . . ?
H38A C38 H38B 108.1 . . ?
C40 C39 C38 113.4(6) . . ?
C40 C39 H39A 108.9 . . ?
C38 C39 H39A 108.9 . . ?
C40 C39 H39B 108.9 . . ?
C38 C39 H39B 108.9 . . ?
H39A C39 H39B 107.7 . . ?
C41 C40 C46 107.9(7) . . ?
C41 C40 C39 112.1(7) . . ?
C46 C40 C39 112.3(7) . . ?
C41 C40 H40A 108.1 . . ?
C46 C40 H40A 108.1 . . ?
C39 C40 H40A 108.1 . . ?
C42 C41 C40 118.9(9) . . ?
C42 C41 H41A 107.6 . . ?
C40 C41 H41A 107.6 . . ?
C42 C41 H41B 107.6 . . ?
C40 C41 H41B 107.6 . . ?
H41A C41 H41B 107.0 . . ?
C43 C42 C41 126.1(10) . . ?
C43 C42 H42A 116.9 . . ?
C41 C42 H42A 116.9 . . ?
C44 C43 C42 125.5(12) . . ?
C44 C43 H43A 117.3 . . ?
C42 C43 H43A 117.2 . . ?
C43 C44 C45 126.0(12) . . ?
C43 C44 H44A 105.8 . . ?
C45 C44 H44A 105.8 . . ?
C43 C44 H44B 105.8 . . ?
C45 C44 H44B 105.8 . . ?
H44A C44 H44B 106.2 . . ?
C46 C45 C44 122.7(11) . . ?
C46 C45 H45A 118.7 . . ?
C44 C45 H45A 118.6 . . ?
C45 C46 C40 120.7(10) . . ?
C45 C46 H46A 119.6 . . ?
C40 C46 H46A 119.7 . . ?
F1 P1 F6 95.7(6) . . ?
F1 P1 F5 88.1(5) . . ?
F6 P1 F5 94.8(5) . . ?
F1 P1 F4 89.5(6) . . ?
F6 P1 F4 174.5(5) . . ?
F5 P1 F4 87.2(4) . . ?
F1 P1 F2 177.6(6) . . ?
F6 P1 F2 85.9(5) . . ?
F5 P1 F2 93.6(5) . . ?
F4 P1 F2 88.8(4) . . ?
F1 P1 F3 91.5(4) . . ?
F6 P1 F3 88.2(4) . . ?
F5 P1 F3 177.0(4) . . ?
F4 P1 F3 89.8(4) . . ?
F2 P1 F3 86.7(3) . . ?
Cl1 C47 Cl2 111.3(5) . . ?
Cl1 C47 Cl3 110.7(5) . . ?
Cl2 C47 Cl3 109.6(5) . . ?
Cl1 C47 H47A 108.4 . . ?
Cl2 C47 H47A 108.4 . . ?
Cl3 C47 H47A 108.4 . . ?
Cl9 C49 Cl7 110.6(6) . . ?
Cl9 C49 Cl8 112.5(6) . . ?
Cl7 C49 Cl8 109.4(6) . . ?
Cl9 C49 H49A 108.1 . . ?
Cl7 C49 H49A 108.1 . . ?
Cl8 C49 H49A 108.1 . . ?
Cl10 C50 Cl12 112.8(7) . . ?
Cl10 C50 Cl11 110.6(5) . . ?
Cl12 C50 Cl11 110.1(5) . . ?
Cl10 C50 H50A 107.7 . . ?
Cl12 C50 H50A 107.7 . . ?
Cl11 C50 H50A 107.7 . . ?
Cl4 C48 Cl5 110.8(8) . . ?
Cl4 C48 Cl6 104.8(8) . . ?
Cl5 C48 Cl6 105.1(8) . . ?
Cl4 C48 H48A 111.9 . . ?
Cl5 C48 H48A 111.9 . . ?
Cl6 C48 H48A 111.9 . . ?

loop_
_geom_bond_atom_site_label_1
_geom_bond_atom_site_label_2
_geom_bond_distance
_geom_bond_site_symmetry_2
_geom_bond_publ_flag
O1 C1 1.418(7) . ?
O1 C29 1.439(6) . ?
O2 C8 1.423(7) . ?
O2 C7 1.425(7) . ?
O3 C12 1.380(7) . ?
O3 C15 1.435(8) . ?
O4 C23 1.374(8) . ?
O4 C22 1.426(8) . ?
N1 C2 1.331(7) . ?
N1 C6 1.348(7) . ?
N2 C36 1.489(7) . ?
N2 C37 1.493(6) . ?
N2 H2A 0.9000 . ?
N2 H2B 0.9000 . ?
C1 C2 1.507(8) . ?
C1 H1B 0.9700 . ?
C1 H1C 0.9700 . ?
C2 C3 1.388(7) . ?
C3 C4 1.382(7) . ?
C3 H3A 0.9300 . ?
C4 C5 1.381(7) . ?
C4 C30 1.487(7) . ?
C5 C6 1.379(7) . ?
C5 H5A 0.9300 . ?
C6 C7 1.495(8) . ?
C7 H7A 0.9700 . ?
C7 H7B 0.9700 . ?
C8 C9 1.497(9) . ?
C8 H8A 0.9700 . ?
C8 H8B 0.9700 . ?
C9 C14 1.376(9) . ?
C9 C10 1.388(9) . ?
C10 C11 1.398(9) . ?
C10 H10A 0.9300 . ?
C11 C12 1.368(9) . ?
C11 H11A 0.9300 . ?
C12 C13 1.372(9) . ?
C13 C14 1.366(9) . ?
C13 H13A 0.9300 . ?
C14 H14A 0.9300 . ?
C15 C16 1.511(9) . ?
C15 H15A 0.9700 . ?
C15 H15B 0.9700 . ?
C16 C17 1.364(9) . ?
C16 C21 1.377(9) . ?
C17 C18 1.378(8) . ?
C17 H17A 0.9300 . ?
C18 C19 1.390(9) . ?
C18 H18A 0.9300 . ?
C19 C20 1.374(10) . ?
C19 C22 1.515(9) . ?
C20 C21 1.372(10) . ?
C20 H20A 0.9300 . ?
C21 H21A 0.9300 . ?
C22 H22A 0.9700 . ?
C22 H22B 0.9700 . ?
C23 C24 1.366(9) . ?
C23 C28 1.382(9) . ?
C24 C25 1.392(9) . ?
C24 H24A 0.9300 . ?
C25 C26 1.386(9) . ?
C25 H25A 0.9300 . ?
C26 C27 1.370(9) . ?
C26 C29 1.494(9) . ?
C27 C28 1.394(10) . ?
C27 H27A 0.9300 . ?
C28 H28A 0.9300 . ?
C29 H29A 0.9700 . ?
C29 H29B 0.9700 . ?
C30 C35 1.372(7) . ?
C30 C31 1.377(7) . ?
C31 C32 1.384(8) . ?
C31 H31A 0.9300 . ?
C32 C33 1.361(8) . ?
C32 H32A 0.9300 . ?
C33 C34 1.376(8) . ?
C33 C36 1.522(7) . ?
C34 C35 1.381(8) . ?
C34 H34A 0.9300 . ?
C35 H35A 0.9300 . ?
C36 H36A 0.9700 . ?
C36 H36B 0.9700 . ?
C37 C38 1.510(8) . ?
C37 H37A 0.9700 . ?
C37 H37B 0.9700 . ?
C38 C39 1.537(8) . ?
C38 H38A 0.9700 . ?
C38 H38B 0.9700 . ?
C39 C40 1.520(10) . ?
C39 H39A 0.9700 . ?
C39 H39B 0.9700 . ?
C40 C41 1.479(11) . ?
C40 C46 1.487(12) . ?
C40 H40A 0.9800 . ?
C41 C42 1.454(13) . ?
C41 H41A 0.9700 . ?
C41 H41B 0.9700 . ?
C42 C43 1.380(15) . ?
C42 H42A 0.9300 . ?
C43 C44 1.352(15) . ?
C43 H43A 0.9300 . ?
C44 C45 1.423(14) . ?
C44 H44A 0.9700 . ?
C44 H44B 0.9700 . ?
C45 C46 1.405(13) . ?
C45 H45A 0.9300 . ?
C46 H46A 0.9300 . ?
P1 F1 1.484(6) . ?
P1 F6 1.502(6) . ?
P1 F5 1.509(6) . ?
P1 F4 1.528(6) . ?
P1 F2 1.574(6) . ?
P1 F3 1.576(5) . ?
C47 Cl1 1.724(9) . ?
C47 Cl2 1.733(9) . ?
C47 Cl3 1.762(10) . ?
C47 H47A 0.9800 . ?
C49 Cl9 1.695(10) . ?
C49 Cl7 1.743(9) . ?
C49 Cl8 1.762(11) . ?
C49 H49A 0.9800 . ?
C50 Cl10 1.716(11) . ?
C50 Cl12 1.731(11) . ?
C50 Cl11 1.783(12) . ?
C50 H50A 0.9800 . ?
C48 Cl4 1.712(15) . ?
C48 Cl5 1.720(13) . ?
C48 Cl6 1.777(15) . ?
C48 H48A 0.9800 . ?
